data_4029249
loop_
_publ_author_name
'Pellegrino, Sara'
'Contini, Alessandro'
'Gelmi, Maria Luisa'
'Lo Presti, Leonardo'
'Soave, Raffaella'
'Erba, Emanuela'

_publ_section_title
;
 Asymmetric modular synthesis of a semirigid dipeptide mimetic by cascade
 cycloaddition/ring rearrangement and borohydride reduction.
;
_journal_issue 7
_journal_name_full 'The Journal of organic chemistry'
_journal_page_first 3094
_journal_page_last 3102
_journal_paper_doi 10.1021/jo500237j
_journal_volume 79
_journal_year 2014
_chemical_absolute_configuration ad
_chemical_formula_moiety 'C25 H33 N3 O4 S'
_chemical_formula_sum 'C25 H33 N3 O4 S'
_chemical_formula_weight 471.60
_chemical_name_systematic
;
 ?
;
_space_group_IT_number 4
_symmetry_cell_setting monoclinic
_symmetry_space_group_name_Hall 'P 2yb'
_symmetry_space_group_name_H-M 'P 1 21 1'
_atom_sites_solution_hydrogens geom
_atom_sites_solution_primary direct
_atom_sites_solution_secondary difmap
_audit_conform_dict_location ftp://ftp.iucr.org/pub/cif_core.dic
_audit_conform_dict_name cif_core.dic
_audit_conform_dict_version 2.4
_audit_creation_date XXXXXXXXXXXXX
_audit_creation_method SHELXL-97
_cell_angle_alpha 90.00
_cell_angle_beta 107.774(2)
_cell_angle_gamma 90.00
_cell_formula_units_Z 2
_cell_length_a 6.2959(9)
_cell_length_b 21.648(3)
_cell_length_c 9.8033(14)
_cell_measurement_reflns_used 5465
_cell_measurement_temperature 293(2)
_cell_measurement_theta_max 23.6
_cell_measurement_theta_min 2.4
_cell_volume 1272.4(3)
_computing_cell_refinement 'SAINT+ (Bruker AXS, Madison (USA) 1994-1996)'
_computing_data_collection 'SAINT+ (Bruker AXS, Madison (USA) 1994-1996)'
_computing_data_reduction 'SAINT+ (Bruker AXS, Madison (USA) 1994-1996)'
_computing_molecular_graphics 'Diamond v3.2i (Brandenburg, 2012)'
_computing_structure_refinement 'SHELXL-97 (Sheldrick, 1997)'
_computing_structure_solution 'SHELXS-97 (Sheldrick, 1997)'
_diffrn_ambient_temperature 293(2)
_diffrn_measured_fraction_theta_full 0.997
_diffrn_measured_fraction_theta_max 0.997
_diffrn_measurement_device_type 'Bruker AXS APEX CCD area-detector'
_diffrn_measurement_method \w-scan
_diffrn_radiation_monochromator graphite
_diffrn_radiation_source 'fine-focus sealed tube'
_diffrn_radiation_type MoK\a
_diffrn_radiation_wavelength 0.71073
_diffrn_reflns_av_R_equivalents 0.0220
_diffrn_reflns_av_sigmaI/netI 0.0280
_diffrn_reflns_limit_h_max 8
_diffrn_reflns_limit_h_min -8
_diffrn_reflns_limit_k_max 30
_diffrn_reflns_limit_k_min -30
_diffrn_reflns_limit_l_max 13
_diffrn_reflns_limit_l_min -13
_diffrn_reflns_number 19930
_diffrn_reflns_theta_full 30.15
_diffrn_reflns_theta_max 30.15
_diffrn_reflns_theta_min 1.88
_exptl_absorpt_coefficient_mu 0.162
_exptl_absorpt_correction_T_max 0.7460
_exptl_absorpt_correction_T_min 0.6782
_exptl_absorpt_correction_type empirical
_exptl_absorpt_process_details 'SADABS-2007/4; Sheldrick, 2004'
_exptl_crystal_colour 'pale yellow'
_exptl_crystal_density_diffrn 1.231
_exptl_crystal_density_method 'not measured'
_exptl_crystal_description prism
_exptl_crystal_F_000 504
_exptl_crystal_size_max 0.66
_exptl_crystal_size_mid 0.45
_exptl_crystal_size_min 0.13
_refine_diff_density_max 0.179
_refine_diff_density_min -0.116
_refine_diff_density_rms 0.029
_refine_ls_abs_structure_details 'Flack H D (1983), Acta Cryst. A39, 876-881'
_refine_ls_abs_structure_Flack 0.04(5)
_refine_ls_extinction_method none
_refine_ls_goodness_of_fit_ref 1.003
_refine_ls_hydrogen_treatment mixed
_refine_ls_matrix_type full
_refine_ls_number_parameters 414
_refine_ls_number_reflns 7434
_refine_ls_number_restraints 1
_refine_ls_restrained_S_all 1.003
_refine_ls_R_factor_all 0.0603
_refine_ls_R_factor_gt 0.0386
_refine_ls_shift/su_max 0.001
_refine_ls_shift/su_mean 0.000
_refine_ls_structure_factor_coef Fsqd
_refine_ls_weighting_details 'calc w=1/[\s^2^(Fo^2^)+(0.0570P)^2^+0.0000P] where P=(Fo^2^+2Fc^2^)/3'
_refine_ls_weighting_scheme calc
_refine_ls_wR_factor_gt 0.0907
_refine_ls_wR_factor_ref 0.1011
_reflns_number_gt 5493
_reflns_number_total 7434
_reflns_threshold_expression >2sigma(I)
_cod_data_source_file jo500237j_si_002.cif
_cod_data_source_block cf38
_cod_depositor_comments
;Adding full bibliography for
 ./tmp-cod-update-bibliographies-12971/cifs/4029249.cif.
;
_cod_original_cell_volume 1272.4(5)
_cod_original_sg_symbol_H-M 'P 21'
_cod_database_code 4029249

loop_
_symmetry_equiv_pos_as_xyz
'x, y, z'
'-x, y+1/2, -z'

loop_
_atom_site_label
_atom_site_type_symbol
_atom_site_fract_x
_atom_site_fract_y
_atom_site_fract_z
_atom_site_U_iso_or_equiv
_atom_site_adp_type
_atom_site_occupancy
_atom_site_symmetry_multiplicity
_atom_site_calc_flag
_atom_site_refinement_flags
C1 C -0.1051(8) 0.5147(2) 0.1581(3) 0.1453(16) Uani 1 1 d .
H1A H 0.0222 0.4878 0.1819 0.218 Uiso 1 1 calc R
H1B H -0.0732 0.5511 0.1120 0.218 Uiso 1 1 calc R
H1C H -0.2310 0.4937 0.0945 0.218 Uiso 1 1 calc R
C2 C -0.1579(5) 0.53279(13) 0.2939(2) 0.0782(6) Uani 1 1 d .
C3 C -0.3314(5) 0.57115(14) 0.2907(3) 0.0892(8) Uani 1 1 d .
C4 C -0.3797(4) 0.58814(12) 0.4140(2) 0.0702(5) Uani 1 1 d .
C5 C -0.2470(3) 0.56690(8) 0.54344(18) 0.0467(3) Uani 1 1 d .
C6 C -0.0742(3) 0.52767(9) 0.5493(2) 0.0565(4) Uani 1 1 d .
C7 C -0.0309(4) 0.51076(12) 0.4245(3) 0.0729(6) Uani 1 1 d .
C8 C 0.0855(3) 0.65713(8) 0.77753(18) 0.0430(3) Uani 1 1 d .
C9 C 0.1487(3) 0.72288(7) 0.74368(17) 0.0440(3) Uani 1 1 d .
C10 C 0.1320(4) 0.76775(8) 0.86054(18) 0.0523(4) Uani 1 1 d .
C11 C 0.1959(4) 0.68830(10) 1.0372(2) 0.0633(5) Uani 1 1 d .
H11A H 0.301(5) 0.6768(13) 1.140(3) 0.095 Uiso 1 1 d .
H11B H 0.036(5) 0.6899(13) 1.036(3) 0.095 Uiso 1 1 d .
C12 C 0.2124(4) 0.63953(9) 0.9308(2) 0.0559(4) Uani 1 1 d .
C13 C 0.0644(4) 0.71034(10) 0.4835(2) 0.0614(5) Uani 1 1 d .
C14 C -0.0787(5) 0.74424(13) 0.3540(2) 0.0799(7) Uani 1 1 d .
C15 C -0.0606(6) 0.81015(12) 0.4058(2) 0.0782(6) Uani 1 1 d .
C16 C -0.0448(3) 0.80475(8) 0.56619(18) 0.0514(4) Uani 1 1 d .
C17 C -0.2632(3) 0.82261(9) 0.5889(2) 0.0633(5) Uani 1 1 d .
C18 C -0.4851(5) 0.90745(14) 0.6140(5) 0.1053(9) Uani 1 1 d .
H18A H -0.4748 0.9516 0.6233 0.158 Uiso 1 1 calc R
H18B H -0.5142 0.8901 0.6967 0.158 Uiso 1 1 calc R
H18C H -0.6042 0.8968 0.5296 0.158 Uiso 1 1 calc R
C19 C 0.3089(4) 0.79444(10) 1.1084(2) 0.0634(5) Uani 1 1 d .
C20 C 0.4554(3) 0.84693(9) 1.09090(19) 0.0570(4) Uani 1 1 d .
C21 C 0.6176(4) 0.83887(10) 1.0236(2) 0.0638(5) Uani 1 1 d .
C22 C 0.7574(4) 0.88699(11) 1.0161(3) 0.0747(6) Uani 1 1 d .
C23 C 0.7425(5) 0.94251(12) 1.0757(3) 0.0806(7) Uani 1 1 d .
C24 C 0.5839(4) 0.95111(12) 1.1427(3) 0.0838(7) Uani 1 1 d .
C25 C 0.4402(4) 0.90470(12) 1.1493(3) 0.0709(6) Uani 1 1 d .
HN1 H -0.213(4) 0.6806(11) 0.694(2) 0.058(6) Uiso 1 1 d .
H3 H -0.431(6) 0.5861(17) 0.213(4) 0.119(10) Uiso 1 1 d .
H4 H -0.491(5) 0.6096(14) 0.420(3) 0.097(9) Uiso 1 1 d .
H6 H 0.008(4) 0.5107(10) 0.632(2) 0.059(6) Uiso 1 1 d .
H7 H 0.095(5) 0.4853(14) 0.427(3) 0.100(9) Uiso 1 1 d .
H8 H 0.130(3) 0.6292(9) 0.7170(19) 0.043(4) Uiso 1 1 d .
H9 H 0.301(3) 0.7220(8) 0.748(2) 0.045(5) Uiso 1 1 d .
H10A H 0.179(3) 0.8084(10) 0.846(2) 0.055(5) Uiso 1 1 d .
H10B H -0.018(4) 0.7700(9) 0.864(2) 0.051(5) Uiso 1 1 d .
H12A H 0.376(4) 0.6337(10) 0.941(2) 0.059(5) Uiso 1 1 d .
H12B H 0.156(3) 0.6016(11) 0.953(2) 0.059(5) Uiso 1 1 d .
H13A H 0.214(5) 0.7187(13) 0.497(3) 0.093(9) Uiso 1 1 d .
H13B H 0.042(4) 0.6669(12) 0.489(2) 0.069(6) Uiso 1 1 d .
H14A H -0.251(5) 0.7364(12) 0.326(3) 0.082(7) Uiso 1 1 d .
H14B H -0.011(6) 0.7445(18) 0.271(4) 0.134(12) Uiso 1 1 d .
H15A H 0.097(5) 0.8272(13) 0.405(3) 0.087(8) Uiso 1 1 d .
H15B H -0.184(5) 0.8364(13) 0.355(3) 0.096(9) Uiso 1 1 d .
H16 H 0.074(3) 0.8326(8) 0.622(2) 0.047(5) Uiso 1 1 d .
H19A H 0.383(3) 0.7715(11) 1.207(3) 0.068(6) Uiso 1 1 d .
H19B H 0.157(4) 0.8114(11) 1.114(3) 0.077(7) Uiso 1 1 d .
H21 H 0.641(4) 0.8018(12) 0.980(3) 0.075(7) Uiso 1 1 d .
H22 H 0.886(5) 0.8853(14) 0.970(3) 0.104(10) Uiso 1 1 d .
H23 H 0.853(5) 0.9755(13) 1.068(3) 0.084(8) Uiso 1 1 d .
H24 H 0.570(5) 0.9893(15) 1.186(3) 0.095(8) Uiso 1 1 d .
H25 H 0.337(4) 0.9085(11) 1.199(3) 0.069(6) Uiso 1 1 d .
N1 N -0.1593(2) 0.65605(7) 0.75086(17) 0.0478(3) Uani 1 1 d .
N2 N 0.0050(3) 0.74018(6) 0.60158(14) 0.0483(3) Uani 1 1 d .
N3 N 0.2784(3) 0.74705(7) 0.99878(15) 0.0565(4) Uani 1 1 d .
O1 O -0.1911(3) 0.54683(7) 0.81079(15) 0.0672(4) Uani 1 1 d .
O2 O -0.5227(2) 0.60507(8) 0.67322(19) 0.0794(5) Uani 1 1 d .
O3A O -0.401(3) 0.7892(7) 0.620(2) 0.081(3) Uani 0.48(9) 1 d P
O3B O -0.417(3) 0.7883(7) 0.569(7) 0.107(7) Uani 0.52(9) 1 d P
O4 O -0.2775(3) 0.88314(7) 0.6026(2) 0.0830(5) Uani 1 1 d .
S1 S -0.29190(7) 0.591616(19) 0.70406(5) 0.05156(11) Uani 1 1 d .

loop_
_atom_site_aniso_label
_atom_site_aniso_U_11
_atom_site_aniso_U_22
_atom_site_aniso_U_33
_atom_site_aniso_U_23
_atom_site_aniso_U_13
_atom_site_aniso_U_12
C1 0.180(4) 0.196(4) 0.0701(18) -0.037(2) 0.053(2) 0.008(3)
C2 0.0902(16) 0.0901(16) 0.0559(12) -0.0157(11) 0.0247(11) -0.0051(13)
C3 0.101(2) 0.102(2) 0.0514(11) 0.0105(12) 0.0038(12) 0.0065(15)
C4 0.0646(12) 0.0757(13) 0.0621(11) 0.0032(11) 0.0075(9) 0.0175(12)
C5 0.0436(8) 0.0449(7) 0.0534(8) -0.0017(7) 0.0172(7) -0.0024(7)
C6 0.0589(11) 0.0551(10) 0.0538(10) -0.0016(8) 0.0146(8) 0.0112(8)
C7 0.0723(13) 0.0798(14) 0.0713(14) -0.0178(11) 0.0291(11) 0.0129(11)
C8 0.0417(8) 0.0427(7) 0.0472(8) -0.0019(6) 0.0173(6) 0.0051(6)
C9 0.0451(9) 0.0454(8) 0.0408(8) 0.0001(6) 0.0119(6) -0.0001(7)
C10 0.0635(12) 0.0450(9) 0.0430(8) -0.0013(7) 0.0081(8) 0.0060(8)
C11 0.0814(14) 0.0615(11) 0.0446(9) 0.0061(8) 0.0159(9) 0.0059(10)
C12 0.0670(12) 0.0452(9) 0.0537(10) 0.0076(7) 0.0158(8) 0.0085(8)
C13 0.0744(14) 0.0659(13) 0.0456(9) -0.0031(8) 0.0209(9) -0.0033(10)
C14 0.102(2) 0.0879(16) 0.0482(11) 0.0045(11) 0.0197(12) -0.0035(14)
C15 0.1026(19) 0.0765(15) 0.0478(11) 0.0164(10) 0.0113(11) -0.0028(13)
C16 0.0515(9) 0.0494(9) 0.0466(8) 0.0059(7) 0.0051(7) -0.0097(8)
C17 0.0538(11) 0.0477(9) 0.0792(13) 0.0087(9) 0.0069(9) -0.0037(8)
C18 0.0806(17) 0.0755(16) 0.163(3) 0.0065(18) 0.0418(18) 0.0186(14)
C19 0.0715(13) 0.0665(12) 0.0502(10) -0.0092(9) 0.0154(9) 0.0035(10)
C20 0.0521(9) 0.0660(11) 0.0439(9) -0.0069(8) 0.0014(7) 0.0049(8)
C21 0.0665(11) 0.0588(11) 0.0652(12) -0.0141(9) 0.0186(9) 0.0049(9)
C22 0.0705(14) 0.0749(15) 0.0780(14) -0.0096(11) 0.0218(12) -0.0024(11)
C23 0.0728(15) 0.0667(14) 0.0946(17) -0.0098(12) 0.0141(13) -0.0014(12)
C24 0.0773(17) 0.0615(13) 0.1022(19) -0.0248(13) 0.0121(14) 0.0041(11)
C25 0.0624(13) 0.0763(14) 0.0695(13) -0.0177(11) 0.0134(10) 0.0130(11)
N1 0.0460(8) 0.0468(8) 0.0560(8) 0.0007(7) 0.0236(7) 0.0070(6)
N2 0.0581(8) 0.0456(7) 0.0381(6) 0.0003(5) 0.0102(6) -0.0007(6)
N3 0.0749(10) 0.0495(8) 0.0406(7) -0.0009(6) 0.0108(7) 0.0045(7)
O1 0.0874(10) 0.0591(8) 0.0648(8) 0.0115(6) 0.0375(7) -0.0084(7)
O2 0.0491(7) 0.0915(11) 0.1105(12) -0.0146(9) 0.0437(8) -0.0052(7)
O3A 0.068(4) 0.056(4) 0.118(8) 0.019(5) 0.027(4) -0.007(3)
O3B 0.056(4) 0.078(4) 0.19(2) -0.023(6) 0.046(7) -0.020(3)
O4 0.0671(10) 0.0505(8) 0.1331(15) 0.0090(9) 0.0332(10) 0.0034(6)
S1 0.0492(2) 0.0531(2) 0.0620(2) -0.0007(2) 0.03129(18) -0.00242(19)

loop_
_atom_type_symbol
_atom_type_description
_atom_type_scat_dispersion_real
_atom_type_scat_dispersion_imag
_atom_type_scat_source
C C 0.0033 0.0016 'International Tables Vol C Tables 4.2.6.8 and 6.1.1.4'
H H 0.0000 0.0000 'International Tables Vol C Tables 4.2.6.8 and 6.1.1.4'
N N 0.0061 0.0033 'International Tables Vol C Tables 4.2.6.8 and 6.1.1.4'
O O 0.0106 0.0060 'International Tables Vol C Tables 4.2.6.8 and 6.1.1.4'
S S 0.1246 0.1234 'International Tables Vol C Tables 4.2.6.8 and 6.1.1.4'

loop_
_geom_angle_atom_site_label_1
_geom_angle_atom_site_label_2
_geom_angle_atom_site_label_3
_geom_angle
C2 C1 H1A 109.5
C2 C1 H1B 109.5
H1A C1 H1B 109.5
C2 C1 H1C 109.5
H1A C1 H1C 109.5
H1B C1 H1C 109.5
C3 C2 C7 117.9(2)
C3 C2 C1 121.6(3)
C7 C2 C1 120.5(3)
C2 C3 C4 122.0(2)
C2 C3 H3 127(2)
C4 C3 H3 111(2)
C5 C4 C3 119.1(2)
C5 C4 H4 114(2)
C3 C4 H4 127(2)
C6 C5 C4 120.05(18)
C6 C5 S1 119.50(14)
C4 C5 S1 120.43(15)
C5 C6 C7 119.78(19)
C5 C6 H6 121.6(14)
C7 C6 H6 118.5(14)
C2 C7 C6 121.2(2)
C2 C7 H7 118.0(19)
C6 C7 H7 120.7(19)
N1 C8 C12 112.02(15)
N1 C8 C9 107.42(13)
C12 C8 C9 110.63(14)
N1 C8 H8 111.6(11)
C12 C8 H8 107.0(11)
C9 C8 H8 108.1(11)
N2 C9 C10 112.81(14)
N2 C9 C8 108.49(13)
C10 C9 C8 110.12(14)
N2 C9 H9 111.6(12)
C10 C9 H9 106.5(12)
C8 C9 H9 107.2(11)
N3 C10 C9 109.42(14)
N3 C10 H10A 106.8(12)
C9 C10 H10A 112.1(12)
N3 C10 H10B 109.7(12)
C9 C10 H10B 110.5(12)
H10A C10 H10B 108.4(17)
N3 C11 C12 108.96(16)
N3 C11 H11A 106.4(15)
C12 C11 H11A 109.8(16)
N3 C11 H11B 113.6(17)
C12 C11 H11B 107.3(17)
H11A C11 H11B 111(2)
C11 C12 C8 112.42(15)
C11 C12 H12A 107.7(12)
C8 C12 H12A 109.7(12)
C11 C12 H12B 109.9(13)
C8 C12 H12B 108.9(13)
H12A C12 H12B 108.1(17)
N2 C13 C14 102.67(18)
N2 C13 H13A 107.3(18)
C14 C13 H13A 110.0(18)
N2 C13 H13B 108.3(14)
C14 C13 H13B 117.7(14)
H13A C13 H13B 110(2)
C13 C14 C15 102.32(19)
C13 C14 H14A 116.3(15)
C15 C14 H14A 101.9(15)
C13 C14 H14B 113(2)
C15 C14 H14B 105(2)
H14A C14 H14B 116(3)
C14 C15 C16 104.22(18)
C14 C15 H15A 107.6(15)
C16 C15 H15A 105.0(15)
C14 C15 H15B 114.6(18)
C16 C15 H15B 111.1(19)
H15A C15 H15B 114(2)
N2 C16 C17 110.57(14)
N2 C16 C15 104.93(16)
C17 C16 C15 110.55(18)
N2 C16 H16 112.6(11)
C17 C16 H16 109.1(11)
C15 C16 H16 109.0(11)
O3B C17 O3A 22(2)
O3B C17 O4 123.9(7)
O3A C17 O4 118.6(9)
O3B C17 C16 123.4(11)
O3A C17 C16 128.8(8)
O4 C17 C16 111.23(17)
O4 C18 H18A 109.5
O4 C18 H18B 109.5
H18A C18 H18B 109.5
O4 C18 H18C 109.5
H18A C18 H18C 109.5
H18B C18 H18C 109.5
N3 C19 C20 113.28(17)
N3 C19 H19A 105.2(13)
C20 C19 H19A 110.0(12)
N3 C19 H19B 111.9(14)
C20 C19 H19B 110.2(14)
H19A C19 H19B 105.8(18)
C21 C20 C25 117.6(2)
C21 C20 C19 121.68(18)
C25 C20 C19 120.7(2)
C22 C21 C20 120.3(2)
C22 C21 H21 115.4(15)
C20 C21 H21 124.3(15)
C23 C22 C21 121.2(3)
C23 C22 H22 112.6(17)
C21 C22 H22 126.1(17)
C22 C23 C24 119.1(3)
C22 C23 H23 116.9(16)
C24 C23 H23 124.0(15)
C23 C24 C25 121.0(2)
C23 C24 H24 120.9(19)
C25 C24 H24 118.1(19)
C24 C25 C20 120.8(2)
C24 C25 H25 122.6(16)
C20 C25 H25 116.4(16)
C8 N1 S1 118.83(11)
C8 N1 HN1 108.5(17)
S1 N1 HN1 108.4(17)
C16 N2 C9 120.07(13)
C16 N2 C13 108.85(14)
C9 N2 C13 113.98(15)
C19 N3 C10 111.91(15)
C19 N3 C11 113.53(16)
C10 N3 C11 109.42(16)
C17 O4 C18 117.4(2)
O2 S1 O1 119.53(9)
O2 S1 N1 106.81(9)
O1 S1 N1 107.61(9)
O2 S1 C5 107.70(9)
O1 S1 C5 106.96(8)
N1 S1 C5 107.75(8)

loop_
_geom_bond_atom_site_label_1
_geom_bond_atom_site_label_2
_geom_bond_distance
C1 C2 1.519(4)
C1 H1A 0.9600
C1 H1B 0.9600
C1 H1C 0.9600
C2 C3 1.365(4)
C2 C7 1.371(4)
C3 C4 1.383(4)
C3 H3 0.88(4)
C4 C5 1.368(3)
C4 H4 0.86(3)
C5 C6 1.367(2)
C5 S1 1.7655(17)
C6 C7 1.382(3)
C6 H6 0.90(2)
C7 H7 0.96(3)
C8 N1 1.483(2)
C8 C12 1.519(2)
C8 C9 1.541(2)
C8 H8 0.948(19)
C9 N2 1.459(2)
C9 C10 1.530(2)
C9 H9 0.95(2)
C10 N3 1.458(2)
C10 H10A 0.95(2)
C10 H10B 0.96(2)
C11 N3 1.466(3)
C11 C12 1.510(3)
C11 H11A 1.05(3)
C11 H11B 1.00(3)
C12 H12A 1.01(2)
C12 H12B 0.95(2)
C13 N2 1.470(2)
C13 C14 1.504(3)
C13 H13A 0.93(3)
C13 H13B 0.96(3)
C14 C15 1.507(4)
C14 H14A 1.05(3)
C14 H14B 1.02(4)
C15 C16 1.549(3)
C15 H15A 1.06(3)
C15 H15B 0.97(3)
C16 N2 1.451(2)
C16 C17 1.509(3)
C16 H16 0.99(2)
C17 O3B 1.191(13)
C17 O3A 1.238(13)
C17 O4 1.323(2)
C18 O4 1.444(3)
C18 H18A 0.9600
C18 H18B 0.9600
C18 H18C 0.9600
C19 N3 1.455(2)
C19 C20 1.506(3)
C19 H19A 1.06(2)
C19 H19B 1.04(3)
C20 C21 1.385(3)
C20 C25 1.391(3)
C21 C22 1.380(3)
C21 H21 0.94(3)
C22 C23 1.352(3)
C22 H22 1.04(3)
C23 C24 1.365(4)
C23 H23 1.02(3)
C24 C25 1.367(4)
C24 H24 0.94(3)
C25 H25 0.92(3)
N1 S1 1.6184(16)
N1 HN1 0.77(2)
O1 S1 1.4256(14)
O2 S1 1.4212(15)

loop_
_geom_torsion_atom_site_label_1
_geom_torsion_atom_site_label_2
_geom_torsion_atom_site_label_3
_geom_torsion_atom_site_label_4
_geom_torsion
C7 C2 C3 C4 0.4(4)
C1 C2 C3 C4 -179.6(3)
C2 C3 C4 C5 1.3(4)
C3 C4 C5 C6 -2.3(4)
C3 C4 C5 S1 175.8(2)
C4 C5 C6 C7 1.6(3)
S1 C5 C6 C7 -176.55(17)
C3 C2 C7 C6 -1.2(4)
C1 C2 C7 C6 178.9(3)
C5 C6 C7 C2 0.2(4)
N1 C8 C9 N2 -51.18(16)
C12 C8 C9 N2 -173.72(14)
N1 C8 C9 C10 72.73(17)
C12 C8 C9 C10 -49.82(19)
N2 C9 C10 N3 179.52(15)
C8 C9 C10 N3 58.2(2)
N3 C11 C12 C8 -57.1(2)
N1 C8 C12 C11 -69.7(2)
C9 C8 C12 C11 50.1(2)
N2 C13 C14 C15 41.2(3)
C13 C14 C15 C16 -34.3(3)
C14 C15 C16 N2 14.7(3)
C14 C15 C16 C17 -104.5(2)
N2 C16 C17 O3B -34(4)
C15 C16 C17 O3B 82(4)
N2 C16 C17 O3A -6.6(14)
C15 C16 C17 O3A 109.2(14)
N2 C16 C17 O4 159.75(18)
C15 C16 C17 O4 -84.5(2)
N3 C19 C20 C21 -26.8(3)
N3 C19 C20 C25 156.78(18)
C25 C20 C21 C22 0.0(3)
C19 C20 C21 C22 -176.5(2)
C20 C21 C22 C23 1.1(4)
C21 C22 C23 C24 -0.9(4)
C22 C23 C24 C25 -0.4(4)
C23 C24 C25 C20 1.6(4)
C21 C20 C25 C24 -1.4(3)
C19 C20 C25 C24 175.2(2)
C12 C8 N1 S1 -86.71(16)
C9 C8 N1 S1 151.61(12)
C17 C16 N2 C9 -95.39(18)
C15 C16 N2 C9 145.40(18)
C17 C16 N2 C13 130.67(18)
C15 C16 N2 C13 11.5(2)
C10 C9 N2 C16 30.7(2)
C8 C9 N2 C16 152.99(15)
C10 C9 N2 C13 162.47(17)
C8 C9 N2 C13 -75.24(19)
C14 C13 N2 C16 -33.2(2)
C14 C13 N2 C9 -170.21(17)
C20 C19 N3 C10 -72.9(2)
C20 C19 N3 C11 162.58(18)
C9 C10 N3 C19 167.04(17)
C9 C10 N3 C11 -66.2(2)
C12 C11 N3 C19 -169.26(18)
C12 C11 N3 C10 64.9(2)
O3B C17 O4 C18 9(4)
O3A C17 O4 C18 -16.8(11)
C16 C17 O4 C18 175.4(2)
C8 N1 S1 O2 -174.81(14)
C8 N1 S1 O1 55.70(15)
C8 N1 S1 C5 -59.32(15)
C6 C5 S1 O2 -152.46(16)
C4 C5 S1 O2 29.43(19)
C6 C5 S1 O1 -22.80(18)
C4 C5 S1 O1 159.09(17)
C6 C5 S1 N1 92.65(16)
C4 C5 S1 N1 -85.46(18)
